data_7123145
loop_
_publ_author_name
'Sun, Wenlong'
'He, Cheng'
'Liu, Tao'
'Duan, Chunying'

_publ_section_title
;
 Synergistic catalysis for light-driven proton reduction using a
 polyoxometalate-based Cu--Ni heterometallic--organic framework
;
_journal_name_full 'Chemical Communications'
_journal_paper_doi 10.1039/C8CC09285K
_journal_year 2019
_chemical_formula_moiety 'C156 H108 Cu4.50 N18 Ni4.50 O92 P2 W18'
_chemical_formula_sum 'C156 H108 Cu4.5 N18 Ni4.5 O92 P2 W18'
_chemical_formula_weight 7627.74
_chemical_name_systematic
; 
 ? 
;
_space_group_IT_number 175
_symmetry_cell_setting trigonal
_symmetry_space_group_name_Hall '-P 6'
_symmetry_space_group_name_H-M 'P 6/m'
_atom_sites_solution_hydrogens geom
_atom_sites_solution_primary direct
_atom_sites_solution_secondary difmap
_audit_creation_method SHELXL-97
_audit_update_record
;
2018-10-30 deposited with the CCDC.
2019-01-11 downloaded from the CCDC.
;
_cell_angle_alpha 90.00
_cell_angle_beta 90.00
_cell_angle_gamma 120.00
_cell_formula_units_Z 1
_cell_length_a 18.858(5)
_cell_length_b 18.858(5)
_cell_length_c 15.577(5)
_cell_measurement_reflns_used 1819
_cell_measurement_temperature 293(2)
_cell_measurement_theta_max 23.32
_cell_measurement_theta_min 2.16
_cell_volume 4797(2)
_computing_cell_refinement 'Bruker SMART'
_computing_data_collection 'Bruker SMART'
_computing_data_reduction 'Bruker SAINT'
_computing_molecular_graphics 'Bruker SHELXTL'
_computing_publication_material 'Bruker SHELXTL'
_computing_structure_refinement 'SHELXL-97 (Sheldrick, 1997)'
_computing_structure_solution 'SHELXS-97 (Sheldrick, 1990)'
_diffrn_ambient_temperature 293(2)
_diffrn_measured_fraction_theta_full 0.994
_diffrn_measured_fraction_theta_max 0.994
_diffrn_measurement_device_type 'CCD area detector'
_diffrn_measurement_method 'phi and omega scans'
_diffrn_radiation_monochromator graphite
_diffrn_radiation_source 'fine-focus sealed tube'
_diffrn_radiation_type MoK\a
_diffrn_radiation_wavelength 0.71069
_diffrn_reflns_av_R_equivalents 0.1201
_diffrn_reflns_av_sigmaI/netI 0.0650
_diffrn_reflns_limit_h_max 23
_diffrn_reflns_limit_h_min -24
_diffrn_reflns_limit_k_max 24
_diffrn_reflns_limit_k_min -24
_diffrn_reflns_limit_l_max 20
_diffrn_reflns_limit_l_min -18
_diffrn_reflns_number 29458
_diffrn_reflns_theta_full 27.36
_diffrn_reflns_theta_max 27.36
_diffrn_reflns_theta_min 2.16
_exptl_absorpt_coefficient_mu 11.772
_exptl_absorpt_correction_T_max 0.192
_exptl_absorpt_correction_T_min 0.090
_exptl_absorpt_correction_type multi-scan
_exptl_crystal_colour green
_exptl_crystal_density_diffrn 2.641
_exptl_crystal_density_method 'not measured'
_exptl_crystal_description Block
_exptl_crystal_F_000 3524.5
_exptl_crystal_size_max 0.24
_exptl_crystal_size_mid 0.18
_exptl_crystal_size_min 0.14
_refine_diff_density_max 2.860
_refine_diff_density_min -1.845
_refine_diff_density_rms 0.292
_refine_ls_extinction_method none
_refine_ls_goodness_of_fit_ref 0.988
_refine_ls_hydrogen_treatment mixed
_refine_ls_matrix_type full
_refine_ls_number_parameters 254
_refine_ls_number_reflns 3761
_refine_ls_number_restraints 25
_refine_ls_restrained_S_all 0.988
_refine_ls_R_factor_all 0.1023
_refine_ls_R_factor_gt 0.0641
_refine_ls_shift/su_max 0.000
_refine_ls_shift/su_mean 0.000
_refine_ls_structure_factor_coef Fsqd
_refine_ls_weighting_details 'calc w=1/[\s^2^(Fo^2^)+(0.0673P)^2^+199.3158P] where P=(Fo^2^+2Fc^2^)/3'
_refine_ls_weighting_scheme calc
_refine_ls_wR_factor_gt 0.1606
_refine_ls_wR_factor_ref 0.1826
_reflns_number_gt 2569
_reflns_number_total 3782
_reflns_threshold_expression >2sigma(I)
_cod_data_source_file c8cc09285k2.cif
_cod_data_source_block 1
_cod_original_sg_symbol_H-M P6/m
_cod_original_formula_sum 'C156 H108 Cu4.50 N18 Ni4.50 O92 P2 W18'
_cod_database_code 7123145

loop_
_symmetry_equiv_pos_as_xyz
'x, y, z'
'x-y, x, z'
'-y, x-y, z'
'-x, -y, z'
'-x+y, -x, z'
'y, -x+y, z'
'-x, -y, -z'
'-x+y, -x, -z'
'y, -x+y, -z'
'x, y, -z'
'x-y, x, -z'
'-y, x-y, -z'

loop_
_atom_site_label
_atom_site_type_symbol
_atom_site_fract_x
_atom_site_fract_y
_atom_site_fract_z
_atom_site_U_iso_or_equiv
_atom_site_adp_type
_atom_site_occupancy
_atom_site_symmetry_multiplicity
_atom_site_calc_flag
_atom_site_refinement_flags
_atom_site_disorder_group
Cu1 Cu 0.5000 0.0000 0.5000 0.0247(6) Uani 0.50 4 d SP 1
Ni1 Ni 0.5000 0.0000 0.5000 0.0247(6) Uani 0.50 4 d SP 2
Ni2 Ni 0.47945(13) 0.19917(12) 0.5000 0.0320(5) Uani 0.50 2 d SP 1
Cu2 Cu 0.47945(13) 0.19917(12) 0.5000 0.0320(5) Uani 0.50 2 d SP 2
OW1 O 0.3587(9) 0.0903(8) 0.5000 0.060(5) Uani 1 2 d S .
O12 O 0.7420(7) 0.1522(7) 0.5000 0.040(3) Uani 1 2 d S .
O13 O 0.5488(7) 0.1362(7) 0.5000 0.042(3) Uani 1 2 d S .
O11 O 0.6737(8) 0.2478(7) 0.5000 0.047(4) Uani 1 2 d S .
O10 O 0.6194(6) 0.0417(6) 0.5000 0.028(3) Uani 1 2 d S .
W1 W 0.00589(3) 0.18997(3) 0.12065(4) 0.03330(13) Uani 1 1 d . .
W2 W -0.05721(6) 0.06268(6) 0.31669(7) 0.0409(3) Uani 0.50 1 d P 1
O6 O -0.0955(11) 0.0997(12) 0.3940(13) 0.0024(7) Uani 0.25 1 d PU 1
O8 O -0.05721(6) 0.06268(6) 0.31669(7) 0.0409(3) Uani 0.50 1 d P 2
P1 P 0.0000 0.0000 0.1265(4) 0.0185(13) Uani 1 6 d SU .
O5 O 0.0000 0.0000 0.2284(14) 0.030(5) Uani 1 6 d S .
O4 O 0.0108(6) 0.2803(5) 0.1406(6) 0.049(2) Uani 1 1 d . .
N2 N 0.5000 0.0000 0.3664(8) 0.026(3) Uani 1 2 d S .
O3 O 0.0106(12) 0.1962(9) 0.0000 0.082(5) Uani 1 2 d S .
O2 O 0.0061(6) 0.1554(6) 0.2374(7) 0.0030(10) Uani 0.50 1 d PU .
N1 N 0.4821(6) 0.2019(6) 0.3685(8) 0.042(3) Uani 1 1 d . .
C11 C 0.6249(9) 0.1708(9) 0.5000 0.026(3) Uani 1 2 d S .
C10 C 0.6651(9) 0.1181(10) 0.5000 0.027(4) Uani 1 2 d S .
C9 C 0.4156(7) 0.1863(8) 0.3215(10) 0.045(3) Uani 1 1 d . .
H9A H 0.3679 0.1742 0.3509 0.054 Uiso 1 1 calc R .
C8 C 0.5000 0.0000 0.1879(11) 0.032(4) Uani 1 2 d S .
C7 C 0.5614(7) -0.0011(7) 0.3204(8) 0.035(3) Uani 1 1 d . .
H7A H 0.6038 -0.0023 0.3497 0.042 Uiso 1 1 calc R .
C6 C 0.5498(8) 0.2220(9) 0.3227(10) 0.048(4) Uani 1 1 d . .
H6A H 0.5981 0.2377 0.3526 0.058 Uiso 1 1 calc R .
C5 C 0.5000 0.0000 0.0894(11) 0.032(4) Uani 1 2 d S .
C4 C 0.5529(8) 0.2211(8) 0.2344(9) 0.043(3) Uani 1 1 d . .
H4A H 0.6004 0.2300 0.2067 0.051 Uiso 1 1 calc R .
O1 O -0.1068(8) 0.1162(7) 0.1183(11) 0.121(6) Uani 1 1 d . .
C3 C 0.5712(7) 0.0160(9) 0.0427(8) 0.046(4) Uani 1 1 d . .
H3A H 0.6184 0.0266 0.0722 0.056 Uiso 1 1 calc R .
C2 C 0.4137(8) 0.1871(10) 0.2352(10) 0.053(4) Uani 1 1 d . .
H2A H 0.3655 0.1749 0.2068 0.063 Uiso 1 1 calc R .
C1 C 0.5621(7) -0.0006(9) 0.2346(9) 0.044(3) Uani 1 1 d . .
H1A H 0.6052 -0.0007 0.2057 0.053 Uiso 1 1 calc R .
C15 C 0.4870(8) 0.2105(8) 0.0924(11) 0.049(4) Uani 1 1 d . .
C14 C 0.4858(8) 0.2069(8) 0.1876(9) 0.043(3) Uani 1 1 d . .
C13 C 0.5493(8) 0.2066(11) 0.0453(10) 0.063(5) Uani 1 1 d . .
H13A H 0.5909 0.2040 0.0747 0.075 Uiso 1 1 calc R .
O7 O 0.0416(8) -0.0461(8) 0.1039(11) 0.093(4) Uani 1 1 d U .
C12 C 0.4255(9) 0.2136(12) 0.0434(10) 0.074(5) Uani 1 1 d . .
H12A H 0.3833 0.2157 0.0721 0.088 Uiso 1 1 calc R .
O9 O -0.0449(12) 0.0484(12) 0.3694(15) 0.0024(7) Uani 0.25 1 d PU .

loop_
_atom_site_aniso_label
_atom_site_aniso_U_11
_atom_site_aniso_U_22
_atom_site_aniso_U_33
_atom_site_aniso_U_23
_atom_site_aniso_U_13
_atom_site_aniso_U_12
Cu1 0.0209(11) 0.0250(12) 0.0254(14) 0.000 0.000 0.0094(9)
Ni1 0.0209(11) 0.0250(12) 0.0254(14) 0.000 0.000 0.0094(9)
Ni2 0.0390(10) 0.0279(9) 0.0322(11) 0.000 0.000 0.0192(8)
Cu2 0.0390(10) 0.0279(9) 0.0322(11) 0.000 0.000 0.0192(8)
OW1 0.053(8) 0.023(6) 0.096(13) 0.000 0.000 0.013(6)
O12 0.022(5) 0.027(5) 0.065(9) 0.000 0.000 0.008(4)
O13 0.041(6) 0.032(6) 0.056(8) 0.000 0.000 0.019(5)
O11 0.047(7) 0.026(6) 0.064(9) 0.000 0.000 0.014(5)
O10 0.014(4) 0.020(5) 0.042(7) 0.000 0.000 0.002(4)
W1 0.0357(2) 0.02088(18) 0.0475(3) -0.00259(19) 0.0006(2) 0.01727(16)
W2 0.0410(4) 0.0414(5) 0.0445(6) -0.0024(4) 0.0050(4) 0.0238(4)
O6 0.0025(8) 0.0025(8) 0.0023(9) 0.0000(6) 0.0000(6) 0.0012(5)
O8 0.0410(4) 0.0414(5) 0.0445(6) -0.0024(4) 0.0050(4) 0.0238(4)
P1 0.0141(16) 0.0141(16) 0.027(3) 0.000 0.000 0.0071(8)
O5 0.024(6) 0.024(6) 0.042(12) 0.000 0.000 0.012(3)
O4 0.078(5) 0.035(4) 0.045(6) 0.002(4) 0.007(5) 0.037(4)
N2 0.025(5) 0.033(6) 0.028(7) 0.000 0.000 0.021(4)
O3 0.152(13) 0.046(7) 0.075(12) 0.000 0.000 0.071(8)
O2 0.0034(11) 0.0029(11) 0.0033(12) -0.0001(8) 0.0001(8) 0.0018(7)
N1 0.040(5) 0.037(5) 0.053(7) -0.007(5) -0.006(5) 0.023(4)
C11 0.029(7) 0.024(7) 0.023(8) 0.000 0.000 0.011(6)
C10 0.025(6) 0.037(8) 0.019(7) 0.000 0.000 0.015(6)
C9 0.037(5) 0.056(7) 0.055(9) -0.006(6) -0.006(6) 0.035(5)
C8 0.033(6) 0.042(8) 0.034(9) 0.000 0.000 0.029(6)
C7 0.037(5) 0.039(6) 0.032(6) -0.009(5) -0.008(5) 0.021(5)
C6 0.039(5) 0.069(8) 0.052(9) 0.005(7) 0.003(6) 0.039(5)
C5 0.032(7) 0.041(8) 0.033(9) 0.000 0.000 0.026(6)
C4 0.034(6) 0.054(7) 0.036(7) 0.008(6) 0.003(6) 0.018(5)
O1 0.063(7) 0.056(6) 0.174(13) 0.065(8) -0.066(8) -0.023(6)
C3 0.034(5) 0.095(9) 0.022(6) 0.004(6) 0.006(5) 0.040(6)
C2 0.035(6) 0.085(10) 0.038(8) -0.014(7) -0.010(6) 0.031(6)
C1 0.034(5) 0.079(8) 0.037(7) 0.007(6) 0.007(5) 0.041(5)
C15 0.044(7) 0.033(6) 0.063(10) 0.001(6) -0.003(7) 0.015(5)
C14 0.044(6) 0.047(7) 0.036(7) -0.006(6) 0.002(6) 0.021(5)
C13 0.042(6) 0.121(12) 0.040(8) -0.003(8) -0.009(6) 0.051(7)
O7 0.078(6) 0.068(7) 0.143(12) -0.010(8) 0.009(8) 0.044(5)
C12 0.056(7) 0.140(13) 0.046(9) -0.026(9) -0.019(7) 0.065(8)
O9 0.0025(8) 0.0025(8) 0.0023(9) 0.0000(6) 0.0000(6) 0.0012(5)

loop_
_atom_type_symbol
_atom_type_description
_atom_type_scat_dispersion_real
_atom_type_scat_dispersion_imag
_atom_type_scat_source
C C 0.0033 0.0016 'International Tables Vol C Tables 4.2.6.8 and 6.1.1.4'
Cu Cu 0.3201 1.2651 'International Tables Vol C Tables 4.2.6.8 and 6.1.1.4'
N N 0.0061 0.0033 'International Tables Vol C Tables 4.2.6.8 and 6.1.1.4'
Ni Ni 0.3393 1.1124 'International Tables Vol C Tables 4.2.6.8 and 6.1.1.4'
O O 0.0106 0.0060 'International Tables Vol C Tables 4.2.6.8 and 6.1.1.4'
P P 0.1023 0.0942 'International Tables Vol C Tables 4.2.6.8 and 6.1.1.4'
W W -0.8490 6.8722 'International Tables Vol C Tables 4.2.6.8 and 6.1.1.4'
H H 0.0000 0.0000 'International Tables Vol C Tables 4.2.6.8 and 6.1.1.4'

loop_
_geom_angle_atom_site_label_1
_geom_angle_atom_site_label_2
_geom_angle_atom_site_label_3
_geom_angle
_geom_angle_site_symmetry_1
_geom_angle_site_symmetry_3
O10 Cu1 O10 180.000(1) 7_656 .
O10 Cu1 N2 90.000(1) 7_656 7_656
O10 Cu1 N2 90.000(1) . 7_656
O10 Cu1 N2 90.000(1) 7_656 .
O10 Cu1 N2 90.000(1) . .
N2 Cu1 N2 180.000(1) 7_656 .
O10 Cu1 O13 100.8(5) 7_656 .
O10 Cu1 O13 79.2(5) . .
N2 Cu1 O13 90.000(2) 7_656 .
N2 Cu1 O13 90.000(2) . .
O10 Cu1 O13 79.2(5) 7_656 7_656
O10 Cu1 O13 100.8(5) . 7_656
N2 Cu1 O13 90.000(2) 7_656 7_656
N2 Cu1 O13 90.000(2) . 7_656
O13 Cu1 O13 180.0 . 7_656
N1 Ni2 N1 177.2(6) 10_556 .
N1 Ni2 O12 90.0(3) 10_556 8_666
N1 Ni2 O12 90.0(3) . 8_666
N1 Ni2 O11 88.6(3) 10_556 8_666
N1 Ni2 O11 88.6(3) . 8_666
O12 Ni2 O11 78.5(5) 8_666 8_666
N1 Ni2 O13 90.0(3) 10_556 .
N1 Ni2 O13 90.0(3) . .
O12 Ni2 O13 178.9(5) 8_666 .
O11 Ni2 O13 102.6(5) 8_666 .
N1 Ni2 OW1 91.4(3) 10_556 .
N1 Ni2 OW1 91.4(3) . .
O12 Ni2 OW1 82.2(5) 8_666 .
O11 Ni2 OW1 160.6(5) 8_666 .
O13 Ni2 OW1 96.7(5) . .
C10 O12 Cu2 113.5(11) . 3_655
C10 O12 Ni2 113.5(11) . 3_655
Cu2 O12 Ni2 0.00(11) 3_655 3_655
C11 O13 Ni2 124.7(11) . .
C11 O13 Cu1 107.6(11) . .
Ni2 O13 Cu1 127.7(5) . .
C11 O11 Cu2 112.9(12) . 3_655
C11 O11 Ni2 112.9(12) . 3_655
Cu2 O11 Ni2 0.00(12) 3_655 3_655
C10 O10 Cu1 116.6(11) . .
O4 W1 O1 100.3(6) . 6
O4 W1 O1 102.9(6) . .
O1 W1 O1 156.8(10) 6 .
O4 W1 O3 98.3(6) . .
O1 W1 O3 87.0(8) 6 .
O1 W1 O3 91.6(8) . .
O4 W1 O2 99.1(5) . .
O1 W1 O2 86.6(5) 6 .
O1 W1 O2 87.8(5) . .
O3 W1 O2 162.3(6) . .
O4 W1 O7 163.4(5) . 4
O1 W1 O7 95.7(6) 6 4
O1 W1 O7 61.0(6) . 4
O3 W1 O7 86.6(6) . 4
O2 W1 O7 77.6(5) . 4
O4 W1 O7 161.0(5) . 3
O1 W1 O7 61.1(6) 6 3
O1 W1 O7 95.6(6) . 3
O3 W1 O7 85.3(6) . 3
O2 W1 O7 77.2(5) . 3
O7 W1 O7 34.6(5) 4 3
O9 W2 O6 73.5(15) . .
O9 W2 O9 49.4(13) . 6
O6 W2 O9 99.1(9) . 6
O9 W2 O2 133.0(12) . 2
O6 W2 O2 103.0(7) . 2
O9 W2 O2 157.1(7) 6 2
O9 W2 W2 76.8(12) . 6
O6 W2 W2 112.3(6) . 6
O9 W2 W2 27.5(7) 6 6
O2 W2 W2 140.0(3) 2 6
O9 W2 W2 76.1(12) . 2
O6 W2 W2 109.5(6) . 2
O9 W2 W2 106.2(6) 6 2
O2 W2 W2 60.8(3) 2 2
W2 W2 W2 120.0 6 2
O9 W2 O9 48.7(13) . 2
O6 W2 O9 97.3(9) . 2
O9 W2 O9 84.5(13) 6 2
O2 W2 O9 86.9(7) 2 2
W2 W2 O9 106.1(7) 6 2
W2 W2 O9 27.4(7) 2 2
O9 W2 O2 132.8(12) . .
O6 W2 O2 105.5(7) . .
O9 W2 O2 85.8(7) 6 .
O2 W2 O2 93.8(4) 2 .
W2 W2 O2 59.6(3) 6 .
W2 W2 O2 140.3(3) 2 .
O9 W2 O2 156.3(7) 2 .
O9 W2 O5 97.1(14) . .
O6 W2 O5 170.5(8) . .
O9 W2 O5 75.1(7) 6 .
O2 W2 O5 82.2(4) 2 .
W2 W2 O5 65.84(13) 6 .
W2 W2 O5 65.84(13) 2 .
O9 W2 O5 74.9(7) 2 .
O2 W2 O5 81.7(4) . .
W2 O6 O9 31.4(9) . .
O7 P1 O7 114.5(6) 5 3
O7 P1 O7 58.1(2) 5 6
O7 P1 O7 152.4(15) 3 6
O7 P1 O7 114.5(6) 5 .
O7 P1 O7 114.5(6) 3 .
O7 P1 O7 58.1(2) 6 .
O7 P1 O7 152.4(15) 5 2
O7 P1 O7 58.1(2) 3 2
O7 P1 O7 114.5(6) 6 2
O7 P1 O7 58.1(2) . 2
O7 P1 O7 58.1(2) 5 4
O7 P1 O7 58.1(2) 3 4
O7 P1 O7 114.5(6) 6 4
O7 P1 O7 152.4(15) . 4
O7 P1 O7 114.5(6) 2 4
O7 P1 O5 103.8(7) 5 .
O7 P1 O5 103.8(7) 3 .
O7 P1 O5 103.8(7) 6 .
O7 P1 O5 103.8(7) . .
O7 P1 O5 103.8(7) 2 .
O7 P1 O5 103.8(7) 4 .
P1 O5 W2 125.1(4) . 6
P1 O5 W2 125.1(4) . 5
W2 O5 W2 48.3(3) 6 5
P1 O5 W2 125.1(4) . 2
W2 O5 W2 90.3(6) 6 2
W2 O5 W2 109.9(8) 5 2
P1 O5 W2 125.1(4) . .
W2 O5 W2 48.3(3) 6 .
W2 O5 W2 90.3(6) 5 .
W2 O5 W2 48.3(3) 2 .
P1 O5 W2 125.1(4) . 3
W2 O5 W2 109.9(8) 6 3
W2 O5 W2 90.3(6) 5 3
W2 O5 W2 48.3(3) 2 3
W2 O5 W2 90.3(6) . 3
P1 O5 W2 125.1(4) . 4
W2 O5 W2 90.3(6) 6 4
W2 O5 W2 48.3(3) 5 4
W2 O5 W2 90.3(6) 2 4
W2 O5 W2 109.9(8) . 4
W2 O5 W2 48.3(3) 3 4
C7 N2 C7 117.0(14) 4_655 .
C7 N2 Cu1 121.5(7) 4_655 .
C7 N2 Cu1 121.5(7) . .
W1 O3 W1 173.6(10) 10 .
W1 O2 W2 143.4(6) . 6
W1 O2 W2 141.5(5) . .
W2 O2 W2 59.7(3) 6 .
C6 N1 C9 114.9(13) . .
C6 N1 Ni2 123.1(9) . .
C9 N1 Ni2 121.9(9) . .
O13 C11 O11 125.7(16) . .
O13 C11 C10 118.6(13) . .
O11 C11 C10 115.7(14) . .
O10 C10 O12 122.7(16) . .
O10 C10 C11 118.0(13) . .
O12 C10 C11 119.3(14) . .
C2 C9 N1 124.5(13) . .
C2 C9 H9A 117.7 . .
N1 C9 H9A 117.7 . .
C1 C8 C1 116.6(16) . 4_655
C1 C8 C5 121.7(8) . .
C1 C8 C5 121.7(8) 4_655 .
C1 C7 N2 121.8(12) . .
C1 C7 H7A 119.1 . .
N2 C7 H7A 119.1 . .
N1 C6 C4 124.7(13) . .
N1 C6 H6A 117.7 . .
C4 C6 H6A 117.7 . .
C3 C5 C3 118.4(16) 4_655 .
C3 C5 C8 120.8(8) 4_655 .
C3 C5 C8 120.8(8) . .
C14 C4 C6 119.5(13) . .
C14 C4 H4A 120.2 . .
C6 C4 H4A 120.2 . .
W1 O1 W1 143.1(9) 2 .
C3 C3 C5 120.8(8) 10 .
C3 C3 H3A 119.6 10 .
C5 C3 H3A 119.6 . .
C9 C2 C14 119.7(13) . .
C9 C2 H2A 120.1 . .
C14 C2 H2A 120.1 . .
C7 C1 C8 121.4(12) . .
C7 C1 H1A 119.3 . .
C8 C1 H1A 119.3 . .
C12 C15 C13 116.2(15) . .
C12 C15 C14 123.1(14) . .
C13 C15 C14 120.6(14) . .
C4 C14 C2 116.3(13) . .
C4 C14 C15 122.1(13) . .
C2 C14 C15 121.6(13) . .
C15 C13 C13 121.1(9) . 10
C15 C13 H13A 119.4 . .
C13 C13 H13A 119.4 10 .
O7 O7 O7 120.000(5) 2 6
O7 O7 P1 60.95(10) 2 .
O7 O7 P1 60.95(10) 6 .
O7 O7 W1 165.8(7) 2 4
O7 O7 W1 72.9(8) 6 4
P1 O7 W1 129.1(8) . 4
O7 O7 W1 72.5(8) 2 5
O7 O7 W1 166.2(7) 6 5
P1 O7 W1 128.7(8) . 5
W1 O7 W1 94.1(5) 4 5
C12 C12 C15 122.6(9) 10 .
C12 C12 H12A 118.7 10 .
C15 C12 H12A 118.7 . .
W2 O9 O9 103.1(14) . 6
W2 O9 O9 104.1(15) . 2
O9 O9 O9 120.000(5) 6 2
W2 O9 O6 75.0(15) . .
O9 O9 O6 120.2(14) 6 .
O9 O9 O6 118.2(14) 2 .
W2 O9 W2 76.5(13) . 2
O9 O9 W2 127.8(7) 6 2
O9 O9 W2 27.6(8) 2 2
O6 O9 W2 110.3(12) . 2
W2 O9 W2 75.8(12) . 6
O9 O9 W2 27.3(8) 6 6
O9 O9 W2 127.5(7) 2 6
O6 O9 W2 112.5(12) . 6
W2 O9 W2 119.7(11) 2 6

loop_
_geom_bond_atom_site_label_1
_geom_bond_atom_site_label_2
_geom_bond_distance
_geom_bond_site_symmetry_2
Cu1 O10 1.979(10) 7_656
Cu1 O10 1.979(10) .
Cu1 N2 2.082(13) 7_656
Cu1 N2 2.082(13) .
Cu1 O13 2.255(12) .
Cu1 O13 2.255(12) 7_656
Ni2 N1 2.048(12) 10_556
Ni2 N1 2.048(12) .
Ni2 O12 2.094(12) 8_666
Ni2 O11 2.158(14) 8_666
Ni2 O13 2.160(14) .
Ni2 OW1 2.173(13) .
O12 C10 1.260(18) .
O12 Cu2 2.094(12) 3_655
O12 Ni2 2.094(12) 3_655
O13 C11 1.246(19) .
O11 C11 1.273(18) .
O11 Cu2 2.158(14) 3_655
O11 Ni2 2.158(14) 3_655
O10 C10 1.255(18) .
W1 O4 1.688(9) .
W1 O1 1.849(11) 6
W1 O1 1.870(11) .
W1 O3 1.8823(12) .
W1 O2 1.932(11) .
W1 O7 2.408(14) 4
W1 O7 2.413(13) 3
W2 O9 0.93(2) .
W2 O6 1.72(2) .
W2 O9 1.95(2) 6
W2 O2 1.957(11) 2
W2 W2 1.9586(12) 6
W2 W2 1.9586(12) 2
W2 O9 1.967(19) 2
W2 O2 1.981(10) .
W2 O5 2.393(12) .
O6 O9 1.71(3) .
P1 O7 1.476(14) 5
P1 O7 1.476(14) 3
P1 O7 1.476(14) 6
P1 O7 1.476(14) .
P1 O7 1.476(14) 2
P1 O7 1.476(14) 4
P1 O5 1.59(2) .
O5 W2 2.393(12) 6
O5 W2 2.393(12) 5
O5 W2 2.393(12) 2
O5 W2 2.393(12) 3
O5 W2 2.393(12) 4
N2 C7 1.372(14) 4_655
N2 C7 1.372(14) .
O3 W1 1.8823(12) 10
O2 W2 1.957(11) 6
N1 C6 1.343(17) .
N1 C9 1.351(17) .
C11 C10 1.52(2) .
C9 C2 1.34(2) .
C9 H9A 0.9300 .
C8 C1 1.383(15) .
C8 C1 1.383(15) 4_655
C8 C5 1.53(2) .
C7 C1 1.336(18) .
C7 H7A 0.9300 .
C6 C4 1.38(2) .
C6 H6A 0.9300 .
C5 C3 1.421(15) 4_655
C5 C3 1.421(15) .
C4 C14 1.367(19) .
C4 H4A 0.9300 .
O1 W1 1.849(11) 2
C3 C3 1.33(2) 10
C3 H3A 0.9300 .
C2 C14 1.425(19) .
C2 H2A 0.9300 .
C1 H1A 0.9300 .
C15 C12 1.41(2) .
C15 C13 1.42(2) .
C15 C14 1.48(2) .
C13 C13 1.41(3) 10
C13 H13A 0.9300 .
O7 O7 1.434(14) 2
O7 O7 1.434(14) 6
O7 W1 2.408(14) 4
O7 W1 2.413(13) 5
C12 C12 1.35(3) 10
C12 H12A 0.9300 .
O9 O9 1.52(2) 6
O9 O9 1.52(2) 2
O9 W2 1.95(2) 2
O9 W2 1.967(19) 6
